data_4101724
loop_
_publ_author_name
'Shi, F. N.'
'Cunha-Silva, L.'
'Ferreira, R. A. Sa'
'Mafra, L.'
'Trindade, T.'
'Carlos, L. D.'
'Paz, F. A. Almeida'
'Rocha, J.'

_publ_section_title
;
 Interconvertable modular framework and layered lanthanide(III)-etidronic
 acid coordination polymers.
;
_journal_issue 1
_journal_name_full 'Journal of the American Chemical Society'
_journal_page_first 150
_journal_page_last 167
_journal_paper_doi 10.1021/ja074119k
_journal_volume 130
_journal_year 2008
_chemical_formula_sum 'C4 H12 La2 Na4 O17 P4'
_chemical_formula_weight 825.80
_chemical_name_systematic
; 
 ? 
;
_space_group_IT_number 62
_symmetry_cell_setting orthorhombic
_symmetry_space_group_name_Hall '-P 2ac 2n'
_symmetry_space_group_name_H-M 'P n m a'
_atom_sites_solution_hydrogens geom
_atom_sites_solution_primary direct
_atom_sites_solution_secondary difmap
_audit_creation_date '22 March 2006'
_audit_creation_method 'SHELXL-97, manual editing plus enCIFer'
_cell_angle_alpha 90.00
_cell_angle_beta 90.00
_cell_angle_gamma 90.00
_cell_formula_units_Z 2
_cell_length_a 10.755(2)
_cell_length_b 8.8470(18)
_cell_length_c 10.534(2)
_cell_measurement_reflns_used 1315
_cell_measurement_temperature 100(2)
_cell_measurement_theta_max 27.93
_cell_measurement_theta_min 3.56
_cell_volume 1002.3(3)
_computing_cell_refinement 'BRUKER Smart'
_computing_data_collection 'BRUKER Smart'
_computing_data_reduction 'BRUKER Smart'
_computing_molecular_graphics 'SHELXTL (Bruker 2001)'
_computing_publication_material 'SHELXTL (Bruker 2001)'
_computing_structure_refinement 'SHELXTL (Bruker 2001)'
_computing_structure_solution 'SHELXTL (Bruker 2001)'
_diffrn_ambient_temperature 100(2)
_diffrn_measured_fraction_theta_full 0.997
_diffrn_measured_fraction_theta_max 0.997
_diffrn_measurement_device_type 'Smart-CCD-1000 BRUKER'
_diffrn_measurement_method 'omega scans'
_diffrn_radiation_monochromator graphite
_diffrn_radiation_source 'fine-focus sealed tube'
_diffrn_radiation_type MoK\a
_diffrn_radiation_wavelength 0.71073
_diffrn_reflns_av_R_equivalents 0.0415
_diffrn_reflns_av_sigmaI/netI 0.0268
_diffrn_reflns_limit_h_max 14
_diffrn_reflns_limit_h_min -14
_diffrn_reflns_limit_k_max 11
_diffrn_reflns_limit_k_min -11
_diffrn_reflns_limit_l_max 13
_diffrn_reflns_limit_l_min -11
_diffrn_reflns_number 9947
_diffrn_reflns_theta_full 27.93
_diffrn_reflns_theta_max 27.93
_diffrn_reflns_theta_min 3.55
_exptl_absorpt_coefficient_mu 4.691
_exptl_absorpt_correction_T_max 0.5807
_exptl_absorpt_correction_T_min 0.3640
_exptl_absorpt_correction_type numerical
_exptl_absorpt_process_details
;
 SADABS (Sheldrick, 1997)
;
_exptl_crystal_colour Colourless
_exptl_crystal_density_diffrn 2.736
_exptl_crystal_density_method 'not measured'
_exptl_crystal_description Prism
_exptl_crystal_F_000 780
_exptl_crystal_size_max 0.27
_exptl_crystal_size_mid 0.14
_exptl_crystal_size_min 0.13
_refine_diff_density_max 0.706
_refine_diff_density_min -1.729
_refine_diff_density_rms 0.206
_refine_ls_extinction_method none
_refine_ls_goodness_of_fit_ref 1.136
_refine_ls_hydrogen_treatment constr
_refine_ls_matrix_type full
_refine_ls_number_parameters 97
_refine_ls_number_reflns 1274
_refine_ls_number_restraints 2
_refine_ls_restrained_S_all 1.135
_refine_ls_R_factor_all 0.0345
_refine_ls_R_factor_gt 0.0282
_refine_ls_shift/su_max 0.000
_refine_ls_shift/su_mean 0.000
_refine_ls_structure_factor_coef Fsqd
_refine_ls_weighting_details 'calc w=1/[\s^2^(Fo^2^)+(0.0424P)^2^+4.1310P] where P=(Fo^2^+2Fc^2^)/3'
_refine_ls_weighting_scheme calc
_refine_ls_wR_factor_gt 0.0780
_refine_ls_wR_factor_ref 0.0815
_reflns_number_gt 1125
_reflns_number_total 1274
_reflns_threshold_expression I>2\s(I)
_cod_data_source_file ja074119ksi20070619_034432.cif
_cod_data_source_block II
_cod_depositor_comments
;
The following automatic conversions were performed:

'_symmetry_cell_setting' value 'Orthorhombic' changed to
'orthorhombic' according to the built-in table from CIF Core
dictionary named 'cif_core.dic' version 2.4.1 from
2010-06-29.

'_exptl_absorpt_correction_type' value 'Numerical'
changed to 'numerical' according to the built-in table from CIF Core
dictionary named 'cif_core.dic' version 2.4.1 from 2010-06-29.

Automatic conversion script
Id: cif_fix_values 1673 2011-04-08 12:14:43Z adriana 
;
_cod_original_cell_volume 1002.3(4)
_cod_database_code 4101724

loop_
_symmetry_equiv_pos_as_xyz
'x, y, z'
'-x+1/2, -y, z+1/2'
'-x, y+1/2, -z'
'x+1/2, -y+1/2, -z+1/2'
'-x, -y, -z'
'x-1/2, y, -z-1/2'
'x, -y-1/2, z'
'-x-1/2, y-1/2, z-1/2'

loop_
_atom_site_label
_atom_site_type_symbol
_atom_site_fract_x
_atom_site_fract_y
_atom_site_fract_z
_atom_site_U_iso_or_equiv
_atom_site_adp_type
_atom_site_occupancy
_atom_site_symmetry_multiplicity
_atom_site_calc_flag
_atom_site_refinement_flags
_atom_site_disorder_assembly
_atom_site_disorder_group
La1 La 0.35880(3) 0.2500 0.11401(3) 0.00924(13) Uani 1 2 d S . .
O1 O 0.5339(3) 0.0802(4) 0.1872(3) 0.0227(8) Uani 1 1 d . . .
O2 O 0.6807(4) -0.0562(5) 0.0392(4) 0.0327(10) Uani 1 1 d . . .
O3 O 0.7676(3) 0.0831(4) 0.2244(4) 0.0223(8) Uani 1 1 d . . .
O4 O 0.5578(4) 0.2500 -0.0445(4) 0.0186(10) Uani 1 2 d S . .
P1 P 0.66329(10) 0.07672(15) 0.12737(12) 0.0149(3) Uani 1 1 d . . .
O1W O 0.1137(5) 0.2500 0.0771(6) 0.064(3) Uani 1 2 d SD . .
H1A H 0.087(8) 0.1623(6) 0.121(5) 0.095 Uiso 1 1 d D . .
C1 C 0.6719(6) 0.2500 0.0314(6) 0.0172(14) Uani 1 2 d S . .
C2 C 0.7856(6) 0.2500 -0.0551(7) 0.034(2) Uani 1 2 d S . .
H2A H 0.8613 0.2500 -0.0033 0.050 Uiso 1 2 calc SR . .
H2B H 0.7843 0.3404 -0.1088 0.050 Uiso 0.50 1 calc PR . .
H2C H 0.7843 0.1596 -0.1088 0.050 Uiso 0.50 1 calc PR . .
Na1 Na 0.4252(7) 0.8770(10) 0.2625(8) 0.048(2) Uani 0.40 1 d P . .
Na2 Na 0.9245(6) 0.8838(11) 0.1555(8) 0.095(3) Uani 0.60 1 d P . .
O2W O 0.9640(15) 0.963(2) 0.0090(19) 0.043(5) Uani 0.25 1 d P . .

loop_
_atom_site_aniso_label
_atom_site_aniso_U_11
_atom_site_aniso_U_22
_atom_site_aniso_U_33
_atom_site_aniso_U_23
_atom_site_aniso_U_13
_atom_site_aniso_U_12
La1 0.00683(18) 0.0103(2) 0.0106(2) 0.000 0.00013(12) 0.000
O1 0.0154(15) 0.026(2) 0.027(2) 0.0109(16) 0.0069(14) 0.0071(14)
O2 0.0240(17) 0.033(2) 0.041(2) -0.027(2) -0.0007(17) -0.0022(17)
O3 0.0248(16) 0.0089(17) 0.033(2) -0.0041(15) -0.0174(15) 0.0000(13)
O4 0.010(2) 0.034(3) 0.012(2) 0.000 -0.0036(17) 0.000
P1 0.0093(5) 0.0166(6) 0.0187(6) -0.0079(5) -0.0043(4) 0.0032(4)
O1W 0.013(2) 0.161(9) 0.017(3) 0.000 0.000(2) 0.000
C1 0.007(2) 0.034(4) 0.011(3) 0.000 -0.002(2) 0.000
C2 0.010(3) 0.074(7) 0.017(4) 0.000 0.004(3) 0.000
Na1 0.041(4) 0.055(5) 0.048(5) -0.015(4) 0.014(4) -0.004(4)
Na2 0.041(3) 0.159(8) 0.085(5) -0.062(6) 0.008(4) -0.013(4)
O2W 0.033(10) 0.049(13) 0.048(11) 0.008(10) 0.016(9) 0.016(8)

loop_
_atom_type_symbol
_atom_type_description
_atom_type_scat_dispersion_real
_atom_type_scat_dispersion_imag
_atom_type_scat_source
C C 0.0033 0.0016 'International Tables Vol C Tables 4.2.6.8 and 6.1.1.4'
H H 0.0000 0.0000 'International Tables Vol C Tables 4.2.6.8 and 6.1.1.4'
O O 0.0106 0.0060 'International Tables Vol C Tables 4.2.6.8 and 6.1.1.4'
Na Na 0.0362 0.0249 'International Tables Vol C Tables 4.2.6.8 and 6.1.1.4'
P P 0.1023 0.0942 'International Tables Vol C Tables 4.2.6.8 and 6.1.1.4'
La La -0.2871 2.4523 'International Tables Vol C Tables 4.2.6.8 and 6.1.1.4'

loop_
_geom_angle_atom_site_label_1
_geom_angle_atom_site_label_2
_geom_angle_atom_site_label_3
_geom_angle
_geom_angle_site_symmetry_1
_geom_angle_site_symmetry_3
_geom_angle_publ_flag
O2 La1 O2 91.5(2) 5_655 3_655 ?
O2 La1 O3 145.78(12) 5_655 4_455 ?
O2 La1 O3 88.04(14) 3_655 4_455 ?
O2 La1 O3 88.04(14) 5_655 6_556 ?
O2 La1 O3 145.78(12) 3_655 6_556 ?
O3 La1 O3 73.85(16) 4_455 6_556 ?
O2 La1 O1 139.78(12) 5_655 7_565 ?
O2 La1 O1 84.97(14) 3_655 7_565 ?
O3 La1 O1 74.28(11) 4_455 7_565 ?
O3 La1 O1 116.28(12) 6_556 7_565 ?
O2 La1 O1 84.97(14) 5_655 . ?
O2 La1 O1 139.78(12) 3_655 . ?
O3 La1 O1 116.28(12) 4_455 . ?
O3 La1 O1 74.28(11) 6_556 . ?
O1 La1 O1 72.88(17) 7_565 . ?
O2 La1 O1W 74.10(13) 5_655 . ?
O2 La1 O1W 74.10(13) 3_655 . ?
O3 La1 O1W 72.91(14) 4_455 . ?
O3 La1 O1W 72.91(14) 6_556 . ?
O1 La1 O1W 141.35(9) 7_565 . ?
O1 La1 O1W 141.35(9) . . ?
O2 La1 O4 74.04(12) 5_655 . ?
O2 La1 O4 74.04(12) 3_655 . ?
O3 La1 O4 137.80(9) 4_455 . ?
O3 La1 O4 137.80(9) 6_556 . ?
O1 La1 O4 66.46(10) 7_565 . ?
O1 La1 O4 66.46(10) . . ?
O1W La1 O4 133.65(17) . . ?
P1 O1 La1 124.34(19) . . ?
P1 O2 La1 162.0(2) . 5_655 ?
P1 O3 La1 141.6(2) . 6_656 ?
C1 O4 La1 109.0(3) . . ?
O2 P1 O3 110.6(2) . . ?
O2 P1 O1 112.5(2) . . ?
O3 P1 O1 113.2(2) . . ?
O2 P1 C1 107.7(3) . . ?
O3 P1 C1 107.6(2) . . ?
O1 P1 C1 104.8(2) . . ?
La1 O1W H1A 103(6) . . ?
O4 C1 C2 110.2(5) . . ?
O4 C1 P1 105.0(2) . 7_565 ?
C2 C1 P1 111.6(3) . 7_565 ?
O4 C1 P1 105.0(2) . . ?
C2 C1 P1 111.6(3) . . ?
P1 C1 P1 113.0(4) 7_565 . ?
C1 C2 H2A 109.5 . . ?
C1 C2 H2B 109.5 . . ?
H2A C2 H2B 109.5 . . ?
C1 C2 H2C 109.5 . . ?
H2A C2 H2C 109.5 . . ?
H2B C2 H2C 109.5 . . ?
Na2 Na1 Na1 94.0(10) 6_556 7_575 ?
Na1 Na2 O2W 155.0(12) 6_656 . ?
Na1 Na2 Na2 86.0(10) 6_656 7_575 ?
O2W Na2 Na2 113.8(7) . 7_575 ?
O2W O2W Na2 127(3) 5_775 . ?

loop_
_geom_bond_atom_site_label_1
_geom_bond_atom_site_label_2
_geom_bond_distance
_geom_bond_site_symmetry_2
_geom_bond_publ_flag
La1 O2 2.393(4) 5_655 ?
La1 O2 2.393(4) 3_655 ?
La1 O3 2.457(3) 4_455 ?
La1 O3 2.457(3) 6_556 ?
La1 O1 2.529(3) 7_565 ?
La1 O1 2.529(3) . ?
La1 O1W 2.665(6) . ?
La1 O4 2.715(4) . ?
O1 P1 1.529(3) . ?
O2 P1 1.510(4) . ?
O2 La1 2.393(4) 5_655 ?
O3 P1 1.519(3) . ?
O3 La1 2.457(3) 6_656 ?
O4 C1 1.464(7) . ?
P1 C1 1.839(4) . ?
O1W H1A 0.947(10) . ?
C1 C2 1.525(9) . ?
C1 P1 1.839(4) 7_565 ?
C2 H2A 0.9800 . ?
C2 H2B 0.9800 . ?
C2 H2C 0.9800 . ?
Na1 Na2 0.866(9) 6_556 ?
Na1 Na1 2.247(17) 7_575 ?
Na2 Na1 0.866(9) 6_656 ?
Na2 O2W 1.75(2) . ?
Na2 Na2 2.37(2) 7_575 ?
O2W O2W 1.03(4) 5_775 ?

loop_
_geom_hbond_atom_site_label_D
_geom_hbond_atom_site_label_H
_geom_hbond_atom_site_label_A
_geom_hbond_distance_DH
_geom_hbond_distance_HA
_geom_hbond_distance_DA
_geom_hbond_angle_DHA
_geom_hbond_site_symmetry_A
O1W H1A O1 0.947(10) 2.22(3) 3.026(7) 142(4) 6_556
O1W H1A O2W 0.947(10) 2.50(7) 3.09(2) 120(6) 1_445

loop_
_geom_torsion_atom_site_label_1
_geom_torsion_atom_site_label_2
_geom_torsion_atom_site_label_3
_geom_torsion_atom_site_label_4
_geom_torsion
_geom_torsion_site_symmetry_1
_geom_torsion_site_symmetry_2
_geom_torsion_site_symmetry_3
_geom_torsion_site_symmetry_4
_geom_torsion_publ_flag
O2 La1 O1 P1 84.3(3) 5_655 . . . ?
O2 La1 O1 P1 -2.1(4) 3_655 . . . ?
O3 La1 O1 P1 -123.8(2) 4_455 . . . ?
O3 La1 O1 P1 173.7(3) 6_556 . . . ?
O1 La1 O1 P1 -61.7(3) 7_565 . . . ?
O1W La1 O1 P1 140.9(3) . . . . ?
O4 La1 O1 P1 9.5(2) . . . . ?
O2 La1 O4 C1 -131.82(12) 5_655 . . . ?
O2 La1 O4 C1 131.82(12) 3_655 . . . ?
O3 La1 O4 C1 63.42(16) 4_455 . . . ?
O3 La1 O4 C1 -63.42(16) 6_556 . . . ?
O1 La1 O4 C1 40.38(10) 7_565 . . . ?
O1 La1 O4 C1 -40.38(10) . . . . ?
O1W La1 O4 C1 180.0 . . . . ?
La1 O2 P1 O3 163.3(9) 5_655 . . . ?
La1 O2 P1 O1 35.7(10) 5_655 . . . ?
La1 O2 P1 C1 -79.4(9) 5_655 . . . ?
La1 O3 P1 O2 168.0(3) 6_656 . . . ?
La1 O3 P1 O1 -64.8(4) 6_656 . . . ?
La1 O3 P1 C1 50.6(4) 6_656 . . . ?
La1 O1 P1 O2 -101.5(3) . . . . ?
La1 O1 P1 O3 132.3(2) . . . . ?
La1 O1 P1 C1 15.3(3) . . . . ?
La1 O4 C1 C2 180.0 . . . . ?
La1 O4 C1 P1 -59.6(2) . . . 7_565 ?
La1 O4 C1 P1 59.6(2) . . . . ?
O2 P1 C1 O4 70.3(4) . . . . ?
O3 P1 C1 O4 -170.5(3) . . . . ?
O1 P1 C1 O4 -49.7(4) . . . . ?
O2 P1 C1 C2 -49.1(5) . . . . ?
O3 P1 C1 C2 70.1(4) . . . . ?
O1 P1 C1 C2 -169.1(4) . . . . ?
O2 P1 C1 P1 -175.9(3) . . . 7_565 ?
O3 P1 C1 P1 -56.7(4) . . . 7_565 ?
O1 P1 C1 P1 64.1(3) . . . 7_565 ?
Na1 Na2 O2W O2W 18(5) 6_656 . . 5_775 ?
Na2 Na2 O2W O2W -122(3) 7_575 . . 5_775 ?
